data_4128572
loop_
_publ_author_name
'Zuccarello, Giuseppe'
'Mayans, Joan G.'
'Escofet, Imma'
'Scharnagel, Dagmar'
'Kirillova, Mariia S.'
'P\'erez-Jimeno, Alba H'
'Calleja, Pilar'
'Boothe, Jordan R.'
'Echavarren, Antonio M.'

_publ_section_title
;
 Enantioselective Folding of Enynes by Gold(I) Catalysts with a Remote
 <i>C</i><sub>2</sub>-Chiral Element.
;
_journal_issue 30
_journal_name_full 'Journal of the American Chemical Society'
_journal_page_first 11858
_journal_page_last 11863
_journal_paper_doi 10.1021/jacs.9b06326
_journal_volume 141
_journal_year 2019
_chemical_absolute_configuration ad
_chemical_formula_sum 'C36 H42 Fe O6'
_chemical_formula_weight 626.54
_space_group_IT_number 1
_space_group_name_Hall 'P 1'
_space_group_name_H-M_alt 'P 1'
_symmetry_cell_setting triclinic
_symmetry_space_group_name_H-M 'P 1'
_atom_sites_solution_hydrogens geom
_audit_creation_method SHELXL-2018/3
_cell_angle_alpha 76.3219(14)
_cell_angle_beta 66.9921(14)
_cell_angle_gamma 89.3666(15)
_cell_formula_units_Z 1
_cell_length_a 9.2294(4)
_cell_length_b 9.5235(4)
_cell_length_c 9.8268(5)
_cell_measurement_reflns_used 7621
_cell_measurement_temperature 100(2)
_cell_measurement_theta_max 29.64
_cell_measurement_theta_min 2.33
_cell_volume 769.28(6)
_computing_cell_refinement 'Bruker APEX2 v2014.9-0'
_computing_data_collection 'Bruker APEX2 v2014.9-0'
_computing_data_reduction 'Bruker SAINT V7.60A'
_computing_molecular_graphics 'Bruker SHELXTL'
_computing_publication_material 'Bruker SHELXTL'
_computing_structure_refinement 'SHELXL-2014 (Sheldrick, 2014)'
_computing_structure_solution Sir2011
_diffrn_ambient_temperature 100(2)
_diffrn_detector_area_resol_mean 512
_diffrn_detector_type '4K CCD area detector APEX II'
_diffrn_measured_fraction_theta_full 0.984
_diffrn_measured_fraction_theta_max 0.865
_diffrn_measurement_device_type 'APEX DUO Kappa 4-axis goniometer'
_diffrn_measurement_method
;
 Fullsphere data collection, phi and omega scans
;
_diffrn_measurement_specimen_support 'magnetic support with MicroMount'
_diffrn_radiation_monochromator 'Quazar MX Multilayer Optics'
_diffrn_radiation_type MoK\a
_diffrn_radiation_wavelength 0.71073
_diffrn_reflns_av_R_equivalents 0.0230
_diffrn_reflns_av_unetI/netI 0.0327
_diffrn_reflns_Laue_measured_fraction_full 0.984
_diffrn_reflns_Laue_measured_fraction_max 0.865
_diffrn_reflns_limit_h_max 12
_diffrn_reflns_limit_h_min -12
_diffrn_reflns_limit_k_max 13
_diffrn_reflns_limit_k_min -11
_diffrn_reflns_limit_l_max 13
_diffrn_reflns_limit_l_min -13
_diffrn_reflns_number 12559
_diffrn_reflns_point_group_measured_fraction_full 0.835
_diffrn_reflns_point_group_measured_fraction_max 0.684
_diffrn_reflns_theta_full 25.242
_diffrn_reflns_theta_max 30.138
_diffrn_reflns_theta_min 2.210
_diffrn_source 'Microfocus source E025 IuS'
_diffrn_source_current 0.6
_diffrn_source_power 50
_diffrn_source_size '0.2 mm x 0.2 mm fine focus'
_diffrn_source_type 'Bruker APEX DUO'
_exptl_absorpt_coefficient_mu 0.536
_exptl_absorpt_correction_T_max 0.948
_exptl_absorpt_correction_T_min 0.862
_exptl_absorpt_correction_type multi-scan
_exptl_absorpt_process_details
; 
 SADABS Version 2008/1 Bruker-Nonius
 Blessing, Acta Cryst. (1995) A51 33-38
;
_exptl_crystal_colour orange
_exptl_crystal_density_diffrn 1.352
_exptl_crystal_description block
_exptl_crystal_F_000 332
_exptl_crystal_size_max 0.20
_exptl_crystal_size_mid 0.20
_exptl_crystal_size_min 0.10
_refine_diff_density_max 0.263
_refine_diff_density_min -0.284
_refine_diff_density_rms 0.049
_refine_ls_abs_structure_details
;
 Flack x determined using 2181 quotients [(I+)-(I-)]/[(I+)+(I-)]
 (Parsons, Flack and Wagner, Acta Cryst. B69 (2013) 249-259).
;
_refine_ls_abs_structure_Flack -0.004(6)
_refine_ls_extinction_method none
_refine_ls_goodness_of_fit_ref 1.032
_refine_ls_hydrogen_treatment constr
_refine_ls_matrix_type full
_refine_ls_number_parameters 393
_refine_ls_number_reflns 6205
_refine_ls_number_restraints 3
_refine_ls_restrained_S_all 1.032
_refine_ls_R_factor_all 0.0278
_refine_ls_R_factor_gt 0.0270
_refine_ls_shift/su_max 0.000
_refine_ls_shift/su_mean 0.000
_refine_ls_structure_factor_coef Fsqd
_refine_ls_weighting_details 'w=1/[\s^2^(Fo^2^)+(0.0300P)^2^+0.2227P] where P=(Fo^2^+2Fc^2^)/3'
_refine_ls_weighting_scheme calc
_refine_ls_wR_factor_gt 0.0636
_refine_ls_wR_factor_ref 0.0641
_reflns_Friedel_coverage 0.582
_reflns_Friedel_fraction_full 0.686
_reflns_Friedel_fraction_max 0.504
_reflns_number_gt 6067
_reflns_number_total 6205
_reflns_threshold_expression 'I > 2\s(I)'
_cod_data_source_file ja9b06326_si_010.cif
_cod_data_source_block mo_JGM2208_0m
_cod_depositor_comments
;
The following automatic conversions were performed:

data item '_exptl_absorpt_correction_type' value 'Multi-scan' was
changed to 'multi-scan' in accordance with the
/home/data/users/saulius/crontab/automatic-downloads/current/ACS/lib/dictionaries/cif_core.dic
dictionary named 'cif_core.dic' version 2.4.2 last updated on
2011-04-26.

data item '_symmetry_cell_setting' value 'Triclinic' was changed to
'triclinic' in accordance with the
/home/data/users/saulius/crontab/automatic-downloads/current/ACS/lib/dictionaries/cif_core.dic
dictionary named 'cif_core.dic' version 2.4.2 last updated on
2011-04-26.

Automatic conversion script
Id: cif_fix_values 6909 2019-04-08 15:41:33Z antanas 
;
_cod_original_sg_symbol_H-M P1
_cod_database_code 4128572
_shelx_shelxl_version_number 2018/3
_shelx_space_group_comment
;
The symmetry employed for this shelxl refinement is uniquely defined
by the following loop, which should always be used as a source of
symmetry information in preference to the above space-group names.
They are only intended as comments.
;
_shelx_estimated_absorpt_t_min 0.900
_shelx_estimated_absorpt_t_max 0.948

loop_
_space_group_symop_operation_xyz
'x, y, z'

loop_
_atom_site_label
_atom_site_type_symbol
_atom_site_fract_x
_atom_site_fract_y
_atom_site_fract_z
_atom_site_U_iso_or_equiv
_atom_site_adp_type
_atom_site_occupancy
_atom_site_site_symmetry_order
_atom_site_calc_flag
_atom_site_refinement_flags_posn
_atom_site_refinement_flags_adp
Fe1 Fe 0.96790(3) 0.39826(3) 0.33493(3) 0.01240(8) Uani 1 1 d . .
O1 O 0.4653(2) 0.19608(18) 0.9862(2) 0.0201(4) Uani 1 1 d . .
C1 C 0.4257(3) 0.5702(2) 0.5603(2) 0.0100(4) Uani 1 1 d . .
H1 H 0.357767 0.497282 0.551780 0.012 Uiso 1 1 calc R U
C2 C 0.4352(3) 0.5262(2) 0.7142(2) 0.0092(4) Uani 1 1 d . .
O2 O 0.4732(2) 0.69395(17) 0.99256(18) 0.0143(3) Uani 1 1 d . .
O3 O 0.5857(2) 1.06156(17) 0.5099(2) 0.0169(4) Uani 1 1 d . .
H3O H 0.589524 1.149732 0.477859 0.025 Uiso 1 1 calc R U
C3 C 0.4393(3) 0.3782(2) 0.7771(3) 0.0125(4) Uani 1 1 d . .
H3 H 0.429560 0.309190 0.727412 0.015 Uiso 1 1 calc R U
O4 O 0.58811(18) 0.57755(16) 0.44462(18) 0.0114(3) Uani 1 1 d . .
C4 C 0.4579(3) 0.3359(2) 0.9141(3) 0.0130(4) Uani 1 1 d . .
C5 C 0.4718(3) 0.4398(2) 0.9897(3) 0.0136(5) Uani 1 1 d . .
H5 H 0.486099 0.411887 1.080582 0.016 Uiso 1 1 calc R U
O5 O 0.5402(2) 0.36338(17) 0.40242(19) 0.0156(3) Uani 1 1 d . .
C6 C 0.4640(3) 0.5840(2) 0.9266(3) 0.0108(4) Uani 1 1 d . .
C8 C 0.4324(3) 0.7892(2) 0.7273(3) 0.0111(4) Uani 1 1 d . .
H8A H 0.506535 0.846987 0.744463 0.013 Uiso 1 1 calc R U
H8B H 0.326814 0.812981 0.783848 0.013 Uiso 1 1 calc R U
C7 C 0.4451(3) 0.6305(2) 0.7880(2) 0.0099(4) Uani 1 1 d . .
C9 C 0.4659(3) 0.8293(2) 0.5580(2) 0.0096(4) Uani 1 1 d . .
H9 H 0.577279 0.813728 0.506392 0.012 Uiso 1 1 calc R U
C00J C 0.3724(3) 0.7220(2) 0.5186(2) 0.0094(4) Uani 1 1 d . .
H00J H 0.407633 0.749335 0.407205 0.011 Uiso 1 1 calc R U
C10 C 0.4471(3) 0.0851(3) 0.9172(3) 0.0229(6) Uani 1 1 d . .
H10A H 0.461673 -0.006943 0.973849 0.034 Uiso 1 1 calc R U
H10B H 0.524348 0.105378 0.813879 0.034 Uiso 1 1 calc R U
H10C H 0.342989 0.082280 0.917627 0.034 Uiso 1 1 calc R U
C11 C 0.5103(3) 0.6585(3) 1.1230(3) 0.0185(5) Uani 1 1 d . .
H11A H 0.524291 0.745676 1.151201 0.028 Uiso 1 1 calc R U
H11B H 0.606140 0.610966 1.099882 0.028 Uiso 1 1 calc R U
H11C H 0.425702 0.594982 1.206096 0.028 Uiso 1 1 calc R U
C12 C 0.4550(3) 0.9925(2) 0.4966(3) 0.0116(4) Uani 1 1 d . .
C13 C 0.4829(3) 1.0301(2) 0.3277(3) 0.0164(5) Uani 1 1 d . .
H13A H 0.394164 0.990345 0.316600 0.025 Uiso 1 1 calc R U
H13B H 0.576905 0.989938 0.271552 0.025 Uiso 1 1 calc R U
H13C H 0.495141 1.133636 0.288728 0.025 Uiso 1 1 calc R U
C14 C 0.3025(3) 1.0506(2) 0.5895(3) 0.0147(5) Uani 1 1 d . .
H14A H 0.213782 1.001702 0.586517 0.022 Uiso 1 1 calc R U
H14B H 0.306421 1.152883 0.546925 0.022 Uiso 1 1 calc R U
H14C H 0.291473 1.033663 0.693505 0.022 Uiso 1 1 calc R U
C15 C 0.1932(3) 0.7221(2) 0.5846(3) 0.0109(4) Uani 1 1 d . .
C16 C 0.0985(3) 0.6615(3) 0.7381(3) 0.0154(5) Uani 1 1 d . .
H16 H 0.144992 0.616792 0.803810 0.018 Uiso 1 1 calc R U
C17 C -0.0644(3) 0.6669(3) 0.7943(3) 0.0245(6) Uani 1 1 d . .
H17 H -0.126030 0.625713 0.896950 0.029 Uiso 1 1 calc R U
C18 C -0.1351(3) 0.7335(3) 0.6980(3) 0.0252(6) Uani 1 1 d . .
H18 H -0.243899 0.738976 0.736503 0.030 Uiso 1 1 calc R U
C19 C -0.0441(3) 0.7918(3) 0.5445(3) 0.0202(6) Uani 1 1 d . .
H19 H -0.091581 0.835487 0.479293 0.024 Uiso 1 1 calc R U
C20 C 0.1187(3) 0.7849(3) 0.4881(3) 0.0153(5) Uani 1 1 d . .
H20 H 0.179227 0.822711 0.384511 0.018 Uiso 1 1 calc R U
O1A O 1.0595(3) 0.1472(2) -0.0083(3) 0.0348(5) Uani 1 1 d . .
C1A C 0.9785(4) 0.0153(3) 0.0972(4) 0.0303(7) Uani 1 1 d . .
H1AA H 0.894042 0.034339 0.185935 0.036 Uiso 1 1 calc R U
H1AB H 1.050523 -0.043646 0.130778 0.036 Uiso 1 1 calc R U
C21 C 0.6307(3) 0.4666(2) 0.3783(2) 0.0106(4) Uani 1 1 d . .
C22 C 0.7969(3) 0.4893(2) 0.2732(3) 0.0113(5) Uani 1 1 d . .
C23 C 0.8751(3) 0.3935(3) 0.1797(3) 0.0157(5) Uani 1 1 d . .
H23 H 0.825407 0.307816 0.170437 0.019 Uiso 1 1 calc R U
C24 C 1.0374(3) 0.4457(3) 0.1028(3) 0.0180(5) Uani 1 1 d . .
H24 H 1.120063 0.401122 0.032438 0.022 Uiso 1 1 calc R U
C25 C 1.0597(3) 0.5724(3) 0.1476(3) 0.0174(5) Uani 1 1 d . .
H25 H 1.160919 0.629242 0.114100 0.021 Uiso 1 1 calc R U
C26 C 0.9132(3) 0.6001(3) 0.2525(3) 0.0133(5) Uani 1 1 d . .
H26 H 0.894381 0.680089 0.302504 0.016 Uiso 1 1 calc R U
C27 C 0.9239(4) 0.1948(3) 0.4764(4) 0.0270(7) Uani 1 1 d . .
H27 H 0.858602 0.114182 0.476753 0.032 Uiso 1 1 calc R U
C28 C 0.8706(3) 0.2973(3) 0.5630(3) 0.0245(6) Uani 1 1 d . .
H28 H 0.761487 0.300713 0.633619 0.029 Uiso 1 1 calc R U
C29 C 1.0015(4) 0.3956(3) 0.5300(3) 0.0240(6) Uani 1 1 d . .
H29 H 0.999590 0.478342 0.573762 0.029 Uiso 1 1 calc R U
C30 C 1.1349(3) 0.3516(3) 0.4223(3) 0.0238(6) Uani 1 1 d . .
H30 H 1.242668 0.398948 0.377703 0.029 Uiso 1 1 calc R U
C2A C 0.9128(4) -0.0604(3) 0.0130(4) 0.0336(7) Uani 1 1 d . .
H2AA H 0.821516 -0.127418 0.082779 0.040 Uiso 1 1 calc R U
H2AB H 0.991840 -0.112209 -0.049750 0.040 Uiso 1 1 calc R U
C31 C 1.0867(4) 0.2278(3) 0.3892(3) 0.0266(6) Uani 1 1 d . .
H31 H 1.155151 0.174021 0.318681 0.032 Uiso 1 1 calc R U
C3A C 0.8669(4) 0.0673(4) -0.0847(4) 0.0379(8) Uani 1 1 d . .
H3AA H 0.872903 0.046422 -0.178589 0.045 Uiso 1 1 calc R U
H3AB H 0.760882 0.090903 -0.029404 0.045 Uiso 1 1 calc R U
C4A C 0.9895(4) 0.1902(3) -0.1173(3) 0.0278(6) Uani 1 1 d . .
H4AA H 1.069463 0.205996 -0.220461 0.033 Uiso 1 1 calc R U
H4AB H 0.939679 0.279420 -0.106469 0.033 Uiso 1 1 calc R U

loop_
_atom_site_aniso_label
_atom_site_aniso_U_11
_atom_site_aniso_U_22
_atom_site_aniso_U_33
_atom_site_aniso_U_23
_atom_site_aniso_U_13
_atom_site_aniso_U_12
Fe1 0.01170(15) 0.01190(15) 0.01408(16) -0.00249(11) -0.00614(13) 0.00290(11)
O1 0.0335(11) 0.0106(8) 0.0197(9) -0.0026(7) -0.0149(9) 0.0046(7)
C1 0.0079(10) 0.0114(10) 0.0099(10) -0.0035(8) -0.0023(9) 0.0004(8)
C2 0.0051(10) 0.0129(10) 0.0086(10) -0.0026(8) -0.0017(8) 0.0014(8)
O2 0.0217(9) 0.0138(8) 0.0127(8) -0.0060(6) -0.0110(7) 0.0030(6)
O3 0.0169(9) 0.0103(8) 0.0258(9) -0.0020(7) -0.0123(8) -0.0018(6)
C3 0.0120(11) 0.0116(10) 0.0139(11) -0.0048(8) -0.0045(9) 0.0028(8)
O4 0.0089(7) 0.0125(7) 0.0122(8) -0.0065(6) -0.0018(6) 0.0020(6)
C4 0.0121(11) 0.0115(10) 0.0134(11) -0.0023(8) -0.0034(9) 0.0030(9)
C5 0.0139(11) 0.0168(11) 0.0098(11) -0.0019(8) -0.0051(9) 0.0021(9)
O5 0.0146(8) 0.0127(8) 0.0206(9) -0.0084(7) -0.0058(7) 0.0026(6)
C6 0.0069(10) 0.0158(11) 0.0095(10) -0.0054(8) -0.0018(8) 0.0022(8)
C8 0.0141(11) 0.0098(10) 0.0120(11) -0.0039(8) -0.0075(9) 0.0020(8)
C7 0.0065(10) 0.0116(10) 0.0105(11) -0.0025(8) -0.0025(9) 0.0020(8)
C9 0.0080(10) 0.0102(10) 0.0107(10) -0.0025(8) -0.0040(9) 0.0015(8)
C00J 0.0116(11) 0.0104(9) 0.0060(10) -0.0028(7) -0.0030(8) 0.0019(8)
C10 0.0338(16) 0.0114(11) 0.0263(14) -0.0036(10) -0.0157(12) 0.0037(11)
C11 0.0227(13) 0.0231(12) 0.0119(11) -0.0047(9) -0.0092(10) 0.0001(10)
C12 0.0122(11) 0.0099(10) 0.0141(11) -0.0024(8) -0.0070(9) 0.0009(8)
C13 0.0212(13) 0.0128(11) 0.0130(11) -0.0008(8) -0.0061(10) 0.0011(9)
C14 0.0171(12) 0.0121(10) 0.0161(11) -0.0040(8) -0.0078(10) 0.0042(9)
C15 0.0111(11) 0.0100(9) 0.0149(11) -0.0066(8) -0.0066(9) 0.0025(8)
C16 0.0128(12) 0.0183(12) 0.0154(12) -0.0055(9) -0.0053(10) 0.0030(9)
C17 0.0142(13) 0.0300(15) 0.0228(14) -0.0068(11) -0.0006(11) -0.0006(11)
C18 0.0083(12) 0.0290(14) 0.0392(17) -0.0135(12) -0.0077(12) 0.0047(10)
C19 0.0183(14) 0.0173(12) 0.0339(16) -0.0097(11) -0.0179(12) 0.0053(10)
C20 0.0156(12) 0.0163(11) 0.0170(12) -0.0055(9) -0.0088(10) 0.0018(9)
O1A 0.0425(14) 0.0268(11) 0.0373(13) -0.0006(9) -0.0222(11) -0.0002(9)
C1A 0.0342(18) 0.0319(16) 0.0261(16) -0.0018(12) -0.0166(14) 0.0059(13)
C21 0.0138(11) 0.0110(10) 0.0087(10) -0.0022(8) -0.0063(9) 0.0047(8)
C22 0.0128(11) 0.0124(10) 0.0088(10) -0.0032(8) -0.0042(9) 0.0043(9)
C23 0.0167(13) 0.0188(12) 0.0135(12) -0.0069(9) -0.0063(10) 0.0062(10)
C24 0.0153(13) 0.0240(13) 0.0132(12) -0.0063(10) -0.0035(10) 0.0090(10)
C25 0.0124(12) 0.0211(12) 0.0136(12) 0.0004(9) -0.0027(10) 0.0015(9)
C26 0.0131(12) 0.0110(11) 0.0140(11) -0.0021(8) -0.0043(10) 0.0021(9)
C27 0.0317(16) 0.0165(13) 0.0382(17) 0.0051(11) -0.0262(15) -0.0014(11)
C28 0.0185(14) 0.0308(15) 0.0166(13) 0.0070(11) -0.0065(11) 0.0031(11)
C29 0.0389(18) 0.0185(13) 0.0211(14) -0.0030(10) -0.0200(14) 0.0035(12)
C30 0.0176(13) 0.0270(14) 0.0262(15) 0.0059(11) -0.0152(12) -0.0032(11)
C2A 0.0384(18) 0.0271(15) 0.0360(17) -0.0029(12) -0.0184(15) 0.0003(13)
C31 0.0303(16) 0.0236(14) 0.0329(16) -0.0067(12) -0.0205(14) 0.0152(12)
C3A 0.0413(19) 0.0425(19) 0.0322(17) 0.0004(14) -0.0226(15) 0.0016(15)
C4A 0.0351(17) 0.0269(15) 0.0178(14) -0.0044(11) -0.0077(13) 0.0125(13)

loop_
_atom_type_symbol
_atom_type_description
_atom_type_scat_dispersion_real
_atom_type_scat_dispersion_imag
_atom_type_scat_source
C C 0.0033 0.0016 'International Tables Vol C Tables 4.2.6.8 and 6.1.1.4'
H H 0.0000 0.0000 'International Tables Vol C Tables 4.2.6.8 and 6.1.1.4'
O O 0.0106 0.0060 'International Tables Vol C Tables 4.2.6.8 and 6.1.1.4'
Fe Fe 0.3463 0.8444 'International Tables Vol C Tables 4.2.6.8 and 6.1.1.4'

loop_
_geom_angle_atom_site_label_1
_geom_angle_atom_site_label_2
_geom_angle_atom_site_label_3
_geom_angle
C22 Fe1 C23 41.54(10)
C22 Fe1 C31 153.39(10)
C23 Fe1 C31 117.72(11)
C22 Fe1 C30 164.85(10)
C23 Fe1 C30 152.35(11)
C31 Fe1 C30 40.65(11)
C22 Fe1 C27 119.89(10)
C23 Fe1 C27 106.96(10)
C31 Fe1 C27 40.31(12)
C30 Fe1 C27 67.92(10)
C22 Fe1 C26 41.36(9)
C23 Fe1 C26 69.49(10)
C31 Fe1 C26 163.24(10)
C30 Fe1 C26 126.54(10)
C27 Fe1 C26 155.50(11)
C22 Fe1 C28 108.93(10)
C23 Fe1 C28 126.84(11)
C31 Fe1 C28 67.83(12)
C30 Fe1 C28 67.82(11)
C27 Fe1 C28 40.25(13)
C26 Fe1 C28 121.48(12)
C22 Fe1 C24 68.97(10)
C23 Fe1 C24 40.76(10)
C31 Fe1 C24 106.26(12)
C30 Fe1 C24 118.55(11)
C27 Fe1 C24 125.43(12)
C26 Fe1 C24 68.55(10)
C28 Fe1 C24 163.43(10)
C22 Fe1 C29 127.60(11)
C23 Fe1 C29 165.18(11)
C31 Fe1 C29 68.26(12)
C30 Fe1 C29 40.38(12)
C27 Fe1 C29 68.11(11)
C26 Fe1 C29 108.83(11)
C28 Fe1 C29 40.57(11)
C24 Fe1 C29 153.48(11)
C22 Fe1 C25 68.58(10)
C23 Fe1 C25 68.58(10)
C31 Fe1 C25 125.69(12)
C30 Fe1 C25 107.82(10)
C27 Fe1 C25 162.77(11)
C26 Fe1 C25 40.28(10)
C28 Fe1 C25 155.38(11)
C24 Fe1 C25 40.53(10)
C29 Fe1 C25 120.27(11)
C4 O1 C10 117.13(19)
O4 C1 C2 106.71(16)
O4 C1 C00J 104.40(16)
C2 C1 C00J 115.87(18)
O4 C1 H1 109.9
C2 C1 H1 109.9
C00J C1 H1 109.9
C7 C2 C3 121.4(2)
C7 C2 C1 120.3(2)
C3 C2 C1 118.30(19)
C6 O2 C11 117.67(18)
C12 O3 H3O 109.5
C4 C3 C2 119.4(2)
C4 C3 H3 120.3
C2 C3 H3 120.3
C21 O4 C1 118.77(16)
O1 C4 C3 125.1(2)
O1 C4 C5 114.5(2)
C3 C4 C5 120.4(2)
C6 C5 C4 118.8(2)
C6 C5 H5 120.6
C4 C5 H5 120.6
O2 C6 C5 123.58(19)
O2 C6 C7 114.25(19)
C5 C6 C7 122.2(2)
C7 C8 C9 112.89(19)
C7 C8 H8A 109.0
C9 C8 H8A 109.0
C7 C8 H8B 109.0
C9 C8 H8B 109.0
H8A C8 H8B 107.8
C2 C7 C6 117.8(2)
C2 C7 C8 122.48(19)
C6 C7 C8 119.68(19)
C8 C9 C12 112.42(18)
C8 C9 C00J 111.46(17)
C12 C9 C00J 116.21(17)
C8 C9 H9 105.2
C12 C9 H9 105.2
C00J C9 H9 105.2
C15 C00J C1 112.21(17)
C15 C00J C9 116.91(18)
C1 C00J C9 107.64(17)
C15 C00J H00J 106.5
C1 C00J H00J 106.5
C9 C00J H00J 106.5
O1 C10 H10A 109.5
O1 C10 H10B 109.5
H10A C10 H10B 109.5
O1 C10 H10C 109.5
H10A C10 H10C 109.5
H10B C10 H10C 109.5
O2 C11 H11A 109.5
O2 C11 H11B 109.5
H11A C11 H11B 109.5
O2 C11 H11C 109.5
H11A C11 H11C 109.5
H11B C11 H11C 109.5
O3 C12 C13 107.95(18)
O3 C12 C14 108.48(18)
C13 C12 C14 110.52(19)
O3 C12 C9 103.10(17)
C13 C12 C9 111.83(19)
C14 C12 C9 114.46(18)
C12 C13 H13A 109.5
C12 C13 H13B 109.5
H13A C13 H13B 109.5
C12 C13 H13C 109.5
H13A C13 H13C 109.5
H13B C13 H13C 109.5
C12 C14 H14A 109.5
C12 C14 H14B 109.5
H14A C14 H14B 109.5
C12 C14 H14C 109.5
H14A C14 H14C 109.5
H14B C14 H14C 109.5
C16 C15 C20 117.9(2)
C16 C15 C00J 122.83(19)
C20 C15 C00J 119.2(2)
C17 C16 C15 120.9(2)
C17 C16 H16 119.5
C15 C16 H16 119.5
C18 C17 C16 120.2(3)
C18 C17 H17 119.9
C16 C17 H17 119.9
C19 C18 C17 120.0(3)
C19 C18 H18 120.0
C17 C18 H18 120.0
C18 C19 C20 119.7(2)
C18 C19 H19 120.2
C20 C19 H19 120.2
C19 C20 C15 121.2(2)
C19 C20 H20 119.4
C15 C20 H20 119.4
C1A O1A C4A 109.1(2)
O1A C1A C2A 105.8(2)
O1A C1A H1AA 110.6
C2A C1A H1AA 110.6
O1A C1A H1AB 110.6
C2A C1A H1AB 110.6
H1AA C1A H1AB 108.7
O5 C21 O4 123.5(2)
O5 C21 C22 125.4(2)
O4 C21 C22 111.08(18)
C26 C22 C23 107.9(2)
C26 C22 C21 127.8(2)
C23 C22 C21 124.2(2)
C26 C22 Fe1 70.13(13)
C23 C22 Fe1 69.59(14)
C21 C22 Fe1 122.09(15)
C24 C23 C22 107.5(2)
C24 C23 Fe1 70.33(14)
C22 C23 Fe1 68.87(13)
C24 C23 H23 126.2
C22 C23 H23 126.2
Fe1 C23 H23 126.2
C23 C24 C25 108.2(2)
C23 C24 Fe1 68.92(14)
C25 C24 Fe1 70.02(14)
C23 C24 H24 125.9
C25 C24 H24 125.9
Fe1 C24 H24 125.9
C26 C25 C24 108.8(2)
C26 C25 Fe1 69.32(14)
C24 C25 Fe1 69.45(14)
C26 C25 H25 125.6
C24 C25 H25 125.6
Fe1 C25 H25 125.6
C25 C26 C22 107.6(2)
C25 C26 Fe1 70.40(14)
C22 C26 Fe1 68.51(13)
C25 C26 H26 126.2
C22 C26 H26 126.2
Fe1 C26 H26 126.2
C31 C27 C28 108.3(2)
C31 C27 Fe1 69.62(16)
C28 C27 Fe1 70.11(15)
C31 C27 H27 125.9
C28 C27 H27 125.9
Fe1 C27 H27 125.9
C27 C28 C29 108.4(3)
C27 C28 Fe1 69.64(16)
C29 C28 Fe1 70.00(15)
C27 C28 H28 125.8
C29 C28 H28 125.8
Fe1 C28 H28 125.8
C30 C29 C28 107.0(3)
C30 C29 Fe1 69.22(15)
C28 C29 Fe1 69.43(15)
C30 C29 H29 126.5
C28 C29 H29 126.5
Fe1 C29 H29 126.5
C29 C30 C31 108.4(2)
C29 C30 Fe1 70.40(15)
C31 C30 Fe1 69.52(15)
C29 C30 H30 125.8
C31 C30 H30 125.8
Fe1 C30 H30 125.8
C1A C2A C3A 101.6(3)
C1A C2A H2AA 111.5
C3A C2A H2AA 111.5
C1A C2A H2AB 111.5
C3A C2A H2AB 111.5
H2AA C2A H2AB 109.3
C27 C31 C30 107.9(3)
C27 C31 Fe1 70.08(15)
C30 C31 Fe1 69.83(15)
C27 C31 H31 126.1
C30 C31 H31 126.1
Fe1 C31 H31 126.1
C4A C3A C2A 103.2(2)
C4A C3A H3AA 111.1
C2A C3A H3AA 111.1
C4A C3A H3AB 111.1
C2A C3A H3AB 111.1
H3AA C3A H3AB 109.1
O1A C4A C3A 106.8(2)
O1A C4A H4AA 110.4
C3A C4A H4AA 110.4
O1A C4A H4AB 110.4
C3A C4A H4AB 110.4
H4AA C4A H4AB 108.6

loop_
_geom_bond_atom_site_label_1
_geom_bond_atom_site_label_2
_geom_bond_distance
Fe1 C22 2.020(2)
Fe1 C23 2.029(2)
Fe1 C31 2.033(3)
Fe1 C30 2.037(2)
Fe1 C27 2.039(3)
Fe1 C26 2.041(2)
Fe1 C28 2.045(3)
Fe1 C24 2.048(3)
Fe1 C29 2.052(3)
Fe1 C25 2.055(2)
O1 C4 1.367(3)
O1 C10 1.426(3)
C1 O4 1.475(3)
C1 C2 1.507(3)
C1 C00J 1.537(3)
C1 H1 0.9800
C2 C7 1.384(3)
C2 C3 1.406(3)
O2 C6 1.374(3)
O2 C11 1.418(3)
O3 C12 1.445(2)
O3 H3O 0.8200
C3 C4 1.388(3)
C3 H3 0.9300
O4 C21 1.346(3)
C4 C5 1.404(3)
C5 C6 1.381(3)
C5 H5 0.9300
O5 C21 1.214(3)
C6 C7 1.407(3)
C8 C7 1.510(3)
C8 C9 1.520(3)
C8 H8A 0.9700
C8 H8B 0.9700
C9 C12 1.546(3)
C9 C00J 1.551(3)
C9 H9 0.9800
C00J C15 1.522(3)
C00J H00J 0.9800
C10 H10A 0.9600
C10 H10B 0.9600
C10 H10C 0.9600
C11 H11A 0.9600
C11 H11B 0.9600
C11 H11C 0.9600
C12 C13 1.529(3)
C12 C14 1.529(3)
C13 H13A 0.9600
C13 H13B 0.9600
C13 H13C 0.9600
C14 H14A 0.9600
C14 H14B 0.9600
C14 H14C 0.9600
C15 C16 1.393(3)
C15 C20 1.401(3)
C16 C17 1.390(4)
C16 H16 0.9300
C17 C18 1.383(4)
C17 H17 0.9300
C18 C19 1.383(4)
C18 H18 0.9300
C19 C20 1.391(4)
C19 H19 0.9300
C20 H20 0.9300
O1A C1A 1.418(4)
O1A C4A 1.435(3)
C1A C2A 1.502(4)
C1A H1AA 0.9700
C1A H1AB 0.9700
C21 C22 1.459(3)
C22 C26 1.434(3)
C22 C23 1.436(3)
C23 C24 1.420(3)
C23 H23 0.9800
C24 C25 1.421(4)
C24 H24 0.9800
C25 C26 1.411(4)
C25 H25 0.9800
C26 H26 0.9800
C27 C31 1.403(4)
C27 C28 1.405(4)
C27 H27 0.9800
C28 C29 1.420(4)
C28 H28 0.9800
C29 C30 1.411(4)
C29 H29 0.9800
C30 C31 1.413(4)
C30 H30 0.9800
C2A C3A 1.528(4)
C2A H2AA 0.9700
C2A H2AB 0.9700
C31 H31 0.9800
C3A C4A 1.523(4)
C3A H3AA 0.9700
C3A H3AB 0.9700
C4A H4AA 0.9700
C4A H4AB 0.9700

loop_
_geom_torsion_atom_site_label_1
_geom_torsion_atom_site_label_2
_geom_torsion_atom_site_label_3
_geom_torsion_atom_site_label_4
_geom_torsion
O4 C1 C2 C7 96.0(2)
C00J C1 C2 C7 -19.8(3)
O4 C1 C2 C3 -81.8(2)
C00J C1 C2 C3 162.4(2)
C7 C2 C3 C4 -1.8(3)
C1 C2 C3 C4 176.0(2)
C2 C1 O4 C21 101.3(2)
C00J C1 O4 C21 -135.48(17)
C10 O1 C4 C3 -2.2(4)
C10 O1 C4 C5 178.2(2)
C2 C3 C4 O1 -179.3(2)
C2 C3 C4 C5 0.3(3)
O1 C4 C5 C6 -179.3(2)
C3 C4 C5 C6 1.1(3)
C11 O2 C6 C5 7.3(3)
C11 O2 C6 C7 -172.9(2)
C4 C5 C6 O2 178.7(2)
C4 C5 C6 C7 -1.1(3)
C3 C2 C7 C6 1.8(3)
C1 C2 C7 C6 -175.96(19)
C3 C2 C7 C8 -176.7(2)
C1 C2 C7 C8 5.6(3)
O2 C6 C7 C2 179.89(19)
C5 C6 C7 C2 -0.3(3)
O2 C6 C7 C8 -1.6(3)
C5 C6 C7 C8 178.1(2)
C9 C8 C7 C2 -20.2(3)
C9 C8 C7 C6 161.36(19)
C7 C8 C9 C12 -179.14(18)
C7 C8 C9 C00J 48.4(2)
O4 C1 C00J C15 159.08(16)
C2 C1 C00J C15 -83.9(2)
O4 C1 C00J C9 -70.91(19)
C2 C1 C00J C9 46.1(2)
C8 C9 C00J C15 66.4(2)
C12 C9 C00J C15 -64.2(3)
C8 C9 C00J C1 -60.9(2)
C12 C9 C00J C1 168.53(18)
C8 C9 C12 O3 66.4(2)
C00J C9 C12 O3 -163.53(18)
C8 C9 C12 C13 -177.91(19)
C00J C9 C12 C13 -47.8(3)
C8 C9 C12 C14 -51.2(2)
C00J C9 C12 C14 78.9(2)
C1 C00J C15 C16 50.9(3)
C9 C00J C15 C16 -74.1(3)
C1 C00J C15 C20 -128.9(2)
C9 C00J C15 C20 106.1(2)
C20 C15 C16 C17 -1.7(3)
C00J C15 C16 C17 178.5(2)
C15 C16 C17 C18 -0.2(4)
C16 C17 C18 C19 1.5(4)
C17 C18 C19 C20 -0.9(4)
C18 C19 C20 C15 -1.2(4)
C16 C15 C20 C19 2.4(3)
C00J C15 C20 C19 -177.8(2)
C4A O1A C1A C2A 27.2(4)
C1 O4 C21 O5 4.0(3)
C1 O4 C21 C22 -177.10(17)
O5 C21 C22 C26 -172.6(2)
O4 C21 C22 C26 8.6(3)
O5 C21 C22 C23 2.1(4)
O4 C21 C22 C23 -176.8(2)
O5 C21 C22 Fe1 -83.8(3)
O4 C21 C22 Fe1 97.3(2)
C26 C22 C23 C24 0.0(3)
C21 C22 C23 C24 -175.6(2)
Fe1 C22 C23 C24 -59.97(17)
C26 C22 C23 Fe1 59.94(16)
C21 C22 C23 Fe1 -115.6(2)
C22 C23 C24 C25 -0.1(3)
Fe1 C23 C24 C25 -59.18(17)
C22 C23 C24 Fe1 59.05(16)
C23 C24 C25 C26 0.2(3)
Fe1 C24 C25 C26 -58.26(17)
C23 C24 C25 Fe1 58.50(17)
C24 C25 C26 C22 -0.3(3)
Fe1 C25 C26 C22 -58.59(16)
C24 C25 C26 Fe1 58.33(17)
C23 C22 C26 C25 0.2(3)
C21 C22 C26 C25 175.5(2)
Fe1 C22 C26 C25 59.78(17)
C23 C22 C26 Fe1 -59.61(16)
C21 C22 C26 Fe1 115.8(2)
C31 C27 C28 C29 -0.1(3)
Fe1 C27 C28 C29 -59.50(18)
C31 C27 C28 Fe1 59.38(19)
C27 C28 C29 C30 0.0(3)
Fe1 C28 C29 C30 -59.25(17)
C27 C28 C29 Fe1 59.28(18)
C28 C29 C30 C31 0.1(3)
Fe1 C29 C30 C31 -59.31(18)
C28 C29 C30 Fe1 59.38(17)
O1A C1A C2A C3A -36.7(3)
C28 C27 C31 C30 0.2(3)
Fe1 C27 C31 C30 59.85(18)
C28 C27 C31 Fe1 -59.69(18)
C29 C30 C31 C27 -0.1(3)
Fe1 C30 C31 C27 -60.00(18)
C29 C30 C31 Fe1 59.86(18)
C1A C2A C3A C4A 32.0(3)
C1A O1A C4A C3A -5.9(4)
C2A C3A C4A O1A -17.1(4)
